data_4120544
loop_
_publ_author_name
'Tran, Ba L.'
'Li, Bijie'
'Driess, Matthias'
'Hartwig, John F.'

_publ_section_title
;
 Copper-catalyzed intermolecular amidation and imidation of unactivated
 alkanes.
;
_journal_issue 6
_journal_name_full 'Journal of the American Chemical Society'
_journal_page_first 2555
_journal_page_last 2563
_journal_paper_doi 10.1021/ja411912p
_journal_volume 136
_journal_year 2014
_chemical_formula_sum 'C28 H16 Cu N4 O4'
_chemical_formula_weight 535.99
_chemical_name_common BT1-282
_chemical_name_systematic
; 
 hartwig24 
;
_space_group.centring_type P

_space_group_crystal_system triclinic
_space_group_IT_number 2
_space_group_name_Hall '-P 1'
_space_group_name_H-M_alt 'P -1'
_symmetry_space_group_name_Hall '-P 1'
_symmetry_space_group_name_H-M 'P -1'
_atom_sites_solution_hydrogens geom
_atom_sites_solution_primary direct
_atom_sites_solution_secondary difmap
_audit_creation_method SHELXL-2012
_cell_angle_alpha 80.925(3)
_cell_angle_beta 68.386(2)
_cell_angle_gamma 64.219(2)
_cell_formula_units_Z 2
_cell_length_a 10.7048(9)
_cell_length_b 10.8950(9)
_cell_length_c 11.5387(10)
_cell_measurement_reflns_used 9638
_cell_measurement_temperature 100(2)
_cell_measurement_theta_max 68.28
_cell_measurement_theta_min 4.12
_cell_volume 1126.58(17)
_computing_cell_refinement 'Bruker SAINT'
_computing_data_collection 'Bruker APEX2'
_computing_data_reduction 'Bruker SAINT'
_computing_molecular_graphics ORTEP-32
_computing_publication_material WinGX
_computing_structure_refinement SHELXL-2012
_computing_structure_solution SIR-2011
_diffrn_ambient_temperature 100(2)
_diffrn_detector_area_resol_mean 8.366
_diffrn_measured_fraction_theta_full 0.981
_diffrn_measured_fraction_theta_max 0.979
_diffrn_measurement_device_type 'Bruker APEX-II CCD'
_diffrn_measurement_method 'phi and omega scans'
_diffrn_radiation_type CuK\a
_diffrn_radiation_wavelength 1.54178
_diffrn_reflns_av_R_equivalents 0.0178
_diffrn_reflns_av_unetI/netI 0.0127
_diffrn_reflns_Laue_measured_fraction_full 0.981
_diffrn_reflns_Laue_measured_fraction_max 0.979
_diffrn_reflns_limit_h_max 12
_diffrn_reflns_limit_h_min -11
_diffrn_reflns_limit_k_max 13
_diffrn_reflns_limit_k_min -13
_diffrn_reflns_limit_l_max 13
_diffrn_reflns_limit_l_min -10
_diffrn_reflns_number 22067
_diffrn_reflns_point_group_measured_fraction_full 0.981
_diffrn_reflns_point_group_measured_fraction_max 0.979
_diffrn_reflns_theta_full 67.000
_diffrn_reflns_theta_max 68.287
_diffrn_reflns_theta_min 4.121
_diffrn_source 'microfocus rotating anode'
_exptl_absorpt_coefficient_mu 1.759
_exptl_absorpt_correction_T_max 0.753
_exptl_absorpt_correction_T_min 0.662
_exptl_absorpt_correction_type multi-scan
_exptl_absorpt_process_details SADABS
_exptl_crystal_colour blue
_exptl_crystal_density_diffrn 1.580
_exptl_crystal_description prism
_exptl_crystal_F_000 546
_exptl_crystal_size_max 0.050
_exptl_crystal_size_mid 0.040
_exptl_crystal_size_min 0.030
_refine_diff_density_max 0.334
_refine_diff_density_min -0.397
_refine_diff_density_rms 0.051
_refine_ls_extinction_method none
_refine_ls_goodness_of_fit_ref 1.043
_refine_ls_hydrogen_treatment constr
_refine_ls_matrix_type full
_refine_ls_number_parameters 334
_refine_ls_number_reflns 4035
_refine_ls_number_restraints 0
_refine_ls_restrained_S_all 1.043
_refine_ls_R_factor_all 0.0254
_refine_ls_R_factor_gt 0.0251
_refine_ls_shift/su_max 0.000
_refine_ls_shift/su_mean 0.000
_refine_ls_structure_factor_coef Fsqd
_refine_ls_weighting_details
; 
 w=1/[\s^2^(Fo^2^)+(0.0248P)^2^+1.2076P] 
 where P=(Fo^2^+2Fc^2^)/3 
;
_refine_ls_weighting_scheme calc
_refine_ls_wR_factor_gt 0.0659
_refine_ls_wR_factor_ref 0.0661
_reflns_Friedel_coverage 0.000
_reflns_number_gt 3966
_reflns_number_total 4035
_reflns_threshold_expression 'I > 2\s(I)'
_cod_data_source_file ja411912p_si_002.cif
_cod_data_source_block hartwig24
_cod_depositor_comments
;
The following automatic conversions were performed:

'_space_group.centring_type' value 'primitive' was replaced with the
value 'P' as specified in the replacement file
'/home/antanas/src/cod-tools/trunk/data/replacement-values/replacement_values.lst'.

Automatic conversion script
Id: cif_fix_values 5642 2017-10-24 12:04:52Z antanas 
;
_cod_database_code 4120544
_shelx_space_group_comment
; 
The symmetry employed for this shelxl refinement is uniquely defined 
by the following loop, which should always be used as a source of 
symmetry information in preference to the above space-group names. 
They are only intended as comments. 
;
_shelx_estimated_absorpt_t_min 0.917
_shelx_estimated_absorpt_t_max 0.949
_shelxl_version_number 2012-9

loop_
_space_group_symop_operation_xyz
'x, y, z'
'-x, -y, -z'

loop_
_atom_site_label
_atom_site_type_symbol
_atom_site_fract_x
_atom_site_fract_y
_atom_site_fract_z
_atom_site_U_iso_or_equiv
_atom_site_adp_type
_atom_site_occupancy
_atom_site_site_symmetry_order
_atom_site_calc_flag
_atom_site_refinement_flags_posn
_atom_site_refinement_flags_adp
C1 C 0.18369(18) 0.03946(17) 0.45042(16) 0.0176(3) Uani 1 1 d . .
H1 H 0.1366 0.0686 0.3894 0.021 Uiso 1 1 calc R U
C2 C 0.19942(19) -0.08740(17) 0.50785(17) 0.0211(4) Uani 1 1 d . .
H2 H 0.1633 -0.1427 0.4856 0.025 Uiso 1 1 calc R U
C3 C 0.26699(18) -0.13115(17) 0.59607(16) 0.0204(4) Uani 1 1 d . .
H3 H 0.2780 -0.2169 0.6355 0.025 Uiso 1 1 calc R U
C4 C 0.32012(18) -0.04783(17) 0.62798(15) 0.0177(3) Uani 1 1 d . .
C5 C 0.39386(19) -0.08397(17) 0.71821(16) 0.0210(4) Uani 1 1 d . .
H5 H 0.4089 -0.1686 0.7606 0.025 Uiso 1 1 calc R U
C6 C 0.44215(19) 0.00164(18) 0.74341(16) 0.0202(4) Uani 1 1 d . .
H6 H 0.4910 -0.0243 0.8031 0.024 Uiso 1 1 calc R U
C7 C 0.42101(17) 0.13072(17) 0.68169(15) 0.0172(3) Uani 1 1 d . .
C8 C 0.46699(18) 0.22484(18) 0.70474(16) 0.0192(3) Uani 1 1 d . .
H8 H 0.5169 0.2040 0.7631 0.023 Uiso 1 1 calc R U
C9 C 0.43930(18) 0.34647(18) 0.64246(16) 0.0189(3) Uani 1 1 d . .
H9 H 0.4678 0.4115 0.6588 0.023 Uiso 1 1 calc R U
C10 C 0.36850(17) 0.37448(16) 0.55440(15) 0.0160(3) Uani 1 1 d . .
H10 H 0.3501 0.4590 0.5114 0.019 Uiso 1 1 calc R U
C11 C 0.35053(17) 0.16755(16) 0.59307(15) 0.0143(3) Uani 1 1 d . .
C12 C 0.29965(17) 0.07736(16) 0.56547(15) 0.0144(3) Uani 1 1 d . .
C13 C -0.02010(17) 0.32888(15) 0.31080(15) 0.0135(3) Uani 1 1 d . .
C14 C -0.03289(18) 0.33545(16) 0.18428(15) 0.0157(3) Uani 1 1 d . .
C15 C -0.15088(19) 0.35952(17) 0.14743(16) 0.0188(3) Uani 1 1 d . .
H15 H -0.2459 0.3759 0.2067 0.023 Uiso 1 1 calc R U
C16 C -0.1246(2) 0.35869(19) 0.01951(17) 0.0243(4) Uani 1 1 d . .
H16 H -0.2030 0.3742 -0.0089 0.029 Uiso 1 1 calc R U
C17 C 0.0147(2) 0.3355(2) -0.06704(17) 0.0271(4) Uani 1 1 d . .
H17 H 0.0297 0.3359 -0.1535 0.033 Uiso 1 1 calc R U
C18 C 0.1324(2) 0.3118(2) -0.02885(16) 0.0237(4) Uani 1 1 d . .
H18 H 0.2275 0.2961 -0.0876 0.028 Uiso 1 1 calc R U
C19 C 0.10541(18) 0.31196(17) 0.09795(16) 0.0177(3) Uani 1 1 d . .
C20 C 0.20453(18) 0.29244(16) 0.16882(15) 0.0164(3) Uani 1 1 d . .
C21 C 0.11380(17) 0.60077(16) 0.33983(14) 0.0130(3) Uani 1 1 d . .
C22 C 0.16874(18) 0.69897(16) 0.25428(14) 0.0141(3) Uani 1 1 d . .
C23 C 0.09543(19) 0.83175(17) 0.22111(16) 0.0191(3) Uani 1 1 d . .
H23 H -0.0078 0.8803 0.2595 0.023 Uiso 1 1 calc R U
C24 C 0.1796(2) 0.89154(18) 0.12882(17) 0.0227(4) Uani 1 1 d . .
H24 H 0.1330 0.9832 0.1049 0.027 Uiso 1 1 calc R U
C25 C 0.3304(2) 0.81912(18) 0.07135(16) 0.0216(4) Uani 1 1 d . .
H25 H 0.3844 0.8612 0.0071 0.026 Uiso 1 1 calc R U
C26 C 0.40363(18) 0.68558(18) 0.10655(15) 0.0179(3) Uani 1 1 d . .
H26 H 0.5066 0.6359 0.0679 0.022 Uiso 1 1 calc R U
C27 C 0.31963(18) 0.62890(16) 0.20013(15) 0.0144(3) Uani 1 1 d . .
C28 C 0.36072(17) 0.49164(16) 0.26177(15) 0.0143(3) Uani 1 1 d . .
N1 N 0.23250(14) 0.12015(13) 0.47848(13) 0.0145(3) Uani 1 1 d . .
N2 N 0.32640(14) 0.28665(13) 0.52935(12) 0.0134(3) Uani 1 1 d . .
N3 N 0.12296(15) 0.30594(13) 0.29439(12) 0.0143(3) Uani 1 1 d . .
N4 N 0.23250(14) 0.48077(13) 0.34098(12) 0.0134(3) Uani 1 1 d . .
O1 O -0.11779(12) 0.33759(11) 0.41094(10) 0.0162(2) Uani 1 1 d . .
O2 O 0.33628(13) 0.26700(13) 0.12470(11) 0.0224(3) Uani 1 1 d . .
O3 O -0.01598(12) 0.62197(11) 0.39434(10) 0.0158(2) Uani 1 1 d . .
O4 O 0.48620(12) 0.40716(12) 0.24793(12) 0.0207(3) Uani 1 1 d . .
Cu1 Cu 0.21052(2) 0.31241(2) 0.41495(2) 0.01209(8) Uani 1 1 d . .

loop_
_atom_site_aniso_label
_atom_site_aniso_U_11
_atom_site_aniso_U_22
_atom_site_aniso_U_33
_atom_site_aniso_U_23
_atom_site_aniso_U_13
_atom_site_aniso_U_12
C1 0.0147(8) 0.0168(8) 0.0212(8) -0.0004(6) -0.0047(7) -0.0073(6)
C2 0.0179(8) 0.0175(8) 0.0265(9) -0.0031(7) -0.0013(7) -0.0099(7)
C3 0.0183(8) 0.0136(8) 0.0217(9) 0.0011(6) 0.0007(7) -0.0063(7)
C4 0.0140(8) 0.0155(8) 0.0157(8) -0.0004(6) 0.0010(6) -0.0040(6)
C5 0.0198(8) 0.0170(8) 0.0158(8) 0.0035(6) -0.0018(7) -0.0030(7)
C6 0.0183(8) 0.0224(9) 0.0133(8) 0.0031(7) -0.0059(7) -0.0031(7)
C7 0.0128(7) 0.0200(8) 0.0135(8) -0.0018(6) -0.0024(6) -0.0032(6)
C8 0.0156(8) 0.0252(9) 0.0153(8) -0.0023(7) -0.0070(7) -0.0048(7)
C9 0.0155(8) 0.0221(8) 0.0205(8) -0.0050(7) -0.0059(7) -0.0075(7)
C10 0.0129(7) 0.0156(8) 0.0183(8) -0.0019(6) -0.0041(6) -0.0052(6)
C11 0.0100(7) 0.0155(8) 0.0131(7) -0.0012(6) -0.0009(6) -0.0034(6)
C12 0.0110(7) 0.0147(8) 0.0131(8) 0.0002(6) -0.0012(6) -0.0038(6)
C13 0.0157(8) 0.0109(7) 0.0162(8) 0.0014(6) -0.0068(7) -0.0066(6)
C14 0.0181(8) 0.0154(8) 0.0156(8) 0.0014(6) -0.0057(7) -0.0090(6)
C15 0.0182(8) 0.0221(8) 0.0197(8) 0.0019(7) -0.0078(7) -0.0108(7)
C16 0.0274(9) 0.0316(10) 0.0236(9) 0.0044(7) -0.0154(8) -0.0164(8)
C17 0.0340(10) 0.0409(11) 0.0146(8) 0.0015(8) -0.0104(8) -0.0213(9)
C18 0.0234(9) 0.0344(10) 0.0156(8) -0.0018(7) -0.0036(7) -0.0158(8)
C19 0.0172(8) 0.0209(8) 0.0168(8) -0.0011(6) -0.0048(7) -0.0098(7)
C20 0.0172(8) 0.0166(8) 0.0168(8) 0.0002(6) -0.0057(7) -0.0081(6)
C21 0.0157(8) 0.0156(8) 0.0105(7) -0.0010(6) -0.0061(6) -0.0071(6)
C22 0.0162(8) 0.0171(8) 0.0121(7) 0.0009(6) -0.0062(6) -0.0088(6)
C23 0.0181(8) 0.0183(8) 0.0202(8) 0.0012(7) -0.0075(7) -0.0063(7)
C24 0.0282(9) 0.0185(8) 0.0246(9) 0.0081(7) -0.0139(8) -0.0109(7)
C25 0.0264(9) 0.0274(9) 0.0185(8) 0.0076(7) -0.0092(7) -0.0188(8)
C26 0.0169(8) 0.0240(9) 0.0166(8) 0.0017(7) -0.0060(7) -0.0118(7)
C27 0.0169(8) 0.0168(8) 0.0140(8) 0.0011(6) -0.0082(6) -0.0086(6)
C28 0.0145(8) 0.0161(8) 0.0159(8) -0.0001(6) -0.0059(6) -0.0085(6)
N1 0.0116(6) 0.0143(6) 0.0161(7) -0.0007(5) -0.0025(5) -0.0056(5)
N2 0.0104(6) 0.0144(6) 0.0139(6) 0.0002(5) -0.0037(5) -0.0041(5)
N3 0.0143(6) 0.0168(7) 0.0141(7) 0.0012(5) -0.0053(5) -0.0082(5)
N4 0.0130(6) 0.0146(6) 0.0147(6) 0.0010(5) -0.0056(5) -0.0070(5)
O1 0.0165(6) 0.0192(6) 0.0144(6) 0.0001(4) -0.0032(5) -0.0103(5)
O2 0.0141(6) 0.0314(7) 0.0209(6) -0.0014(5) -0.0038(5) -0.0099(5)
O3 0.0122(5) 0.0199(6) 0.0141(5) 0.0003(4) -0.0032(4) -0.0066(5)
O4 0.0133(6) 0.0180(6) 0.0293(7) 0.0015(5) -0.0070(5) -0.0058(5)
Cu1 0.01229(12) 0.01262(12) 0.01390(13) 0.00216(9) -0.00610(9) -0.00668(9)

loop_
_atom_type_symbol
_atom_type_description
_atom_type_scat_dispersion_real
_atom_type_scat_dispersion_imag
_atom_type_scat_source
C C 0.0181 0.0091 'International Tables Vol C Tables 4.2.6.8 and 6.1.1.4'
H H 0.0000 0.0000 'International Tables Vol C Tables 4.2.6.8 and 6.1.1.4'
N N 0.0311 0.0180 'International Tables Vol C Tables 4.2.6.8 and 6.1.1.4'
O O 0.0492 0.0322 'International Tables Vol C Tables 4.2.6.8 and 6.1.1.4'
Cu Cu -1.9646 0.5888 'International Tables Vol C Tables 4.2.6.8 and 6.1.1.4'

loop_
_geom_angle_atom_site_label_1
_geom_angle_atom_site_label_2
_geom_angle_atom_site_label_3
_geom_angle
_geom_angle_site_symmetry_3
N1 C1 C2 122.20(16) .
N1 C1 H1 118.9 .
C2 C1 H1 118.9 .
C3 C2 C1 119.74(16) .
C3 C2 H2 120.1 .
C1 C2 H2 120.1 .
C2 C3 C4 119.45(16) .
C2 C3 H3 120.3 .
C4 C3 H3 120.3 .
C12 C4 C3 116.79(16) .
C12 C4 C5 119.02(16) .
C3 C4 C5 124.19(16) .
C6 C5 C4 120.63(16) .
C6 C5 H5 119.7 .
C4 C5 H5 119.7 .
C5 C6 C7 121.32(16) .
C5 C6 H6 119.3 .
C7 C6 H6 119.3 .
C11 C7 C8 116.88(15) .
C11 C7 C6 119.04(16) .
C8 C7 C6 124.08(16) .
C9 C8 C7 119.60(16) .
C9 C8 H8 120.2 .
C7 C8 H8 120.2 .
C8 C9 C10 119.56(16) .
C8 C9 H9 120.2 .
C10 C9 H9 120.2 .
N2 C10 C9 122.04(15) .
N2 C10 H10 119.0 .
C9 C10 H10 119.0 .
N2 C11 C7 123.39(15) .
N2 C11 C12 116.61(15) .
C7 C11 C12 120.01(15) .
N1 C12 C4 123.47(15) .
N1 C12 C11 116.54(14) .
C4 C12 C11 119.99(15) .
O1 C13 N3 125.86(15) .
O1 C13 C14 125.96(15) .
N3 C13 C14 108.14(13) .
C19 C14 C15 121.35(16) .
C19 C14 C13 106.66(14) .
C15 C14 C13 131.99(15) .
C14 C15 C16 117.34(16) .
C14 C15 H15 121.3 .
C16 C15 H15 121.3 .
C17 C16 C15 121.09(16) .
C17 C16 H16 119.5 .
C15 C16 H16 119.5 .
C18 C17 C16 121.03(17) .
C18 C17 H17 119.5 .
C16 C17 H17 119.5 .
C19 C18 C17 117.43(16) .
C19 C18 H18 121.3 .
C17 C18 H18 121.3 .
C18 C19 C14 121.76(16) .
C18 C19 C20 130.96(15) .
C14 C19 C20 107.26(14) .
O2 C20 N3 125.12(16) .
O2 C20 C19 126.51(15) .
N3 C20 C19 108.36(13) .
O3 C21 N4 125.73(14) .
O3 C21 C22 125.45(15) .
N4 C21 C22 108.71(13) .
C23 C22 C27 121.45(15) .
C23 C22 C21 131.72(15) .
C27 C22 C21 106.71(14) .
C22 C23 C24 117.27(16) .
C22 C23 H23 121.4 .
C24 C23 H23 121.4 .
C25 C24 C23 121.12(16) .
C25 C24 H24 119.4 .
C23 C24 H24 119.4 .
C24 C25 C26 121.14(16) .
C24 C25 H25 119.4 .
C26 C25 H25 119.4 .
C27 C26 C25 117.10(15) .
C27 C26 H26 121.5 .
C25 C26 H26 121.5 .
C26 C27 C22 121.86(15) .
C26 C27 C28 131.53(15) .
C22 C27 C28 106.61(14) .
O4 C28 N4 126.17(15) .
O4 C28 C27 125.47(14) .
N4 C28 C27 108.30(13) .
C1 N1 C12 118.34(14) .
C1 N1 Cu1 128.76(12) .
C12 N1 Cu1 112.79(10) .
C10 N2 C11 118.49(14) .
C10 N2 Cu1 128.20(11) .
C11 N2 Cu1 113.08(11) .
C20 N3 C13 109.55(13) .
C20 N3 Cu1 119.61(11) .
C13 N3 Cu1 130.38(11) .
C21 N4 C28 109.34(13) .
C21 N4 Cu1 122.38(10) .
C28 N4 Cu1 126.86(11) .
C21 O3 Cu1 144.51(10) 2_566
N3 Cu1 N4 92.02(5) .
N3 Cu1 N2 170.29(5) .
N4 Cu1 N2 93.49(5) .
N3 Cu1 N1 92.39(6) .
N4 Cu1 N1 168.60(5) .
N2 Cu1 N1 80.76(5) .
N3 Cu1 O3 105.85(5) 2_566
N4 Cu1 O3 105.79(5) 2_566
N2 Cu1 O3 80.31(5) 2_566
N1 Cu1 O3 83.07(5) 2_566

loop_
_geom_bond_atom_site_label_1
_geom_bond_atom_site_label_2
_geom_bond_distance
_geom_bond_site_symmetry_2
C1 N1 1.328(2) .
C1 C2 1.403(2) .
C1 H1 0.9500 .
C2 C3 1.370(3) .
C2 H2 0.9500 .
C3 C4 1.411(2) .
C3 H3 0.9500 .
C4 C12 1.405(2) .
C4 C5 1.438(3) .
C5 C6 1.356(3) .
C5 H5 0.9500 .
C6 C7 1.436(2) .
C6 H6 0.9500 .
C7 C11 1.397(2) .
C7 C8 1.409(2) .
C8 C9 1.369(3) .
C8 H8 0.9500 .
C9 C10 1.403(2) .
C9 H9 0.9500 .
C10 N2 1.327(2) .
C10 H10 0.9500 .
C11 N2 1.356(2) .
C11 C12 1.434(2) .
C12 N1 1.354(2) .
C13 O1 1.223(2) .
C13 N3 1.383(2) .
C13 C14 1.504(2) .
C14 C19 1.383(2) .
C14 C15 1.385(2) .
C15 C16 1.398(2) .
C15 H15 0.9500 .
C16 C17 1.393(3) .
C16 H16 0.9500 .
C17 C18 1.391(3) .
C17 H17 0.9500 .
C18 C19 1.383(2) .
C18 H18 0.9500 .
C19 C20 1.493(2) .
C20 O2 1.225(2) .
C20 N3 1.381(2) .
C21 O3 1.2256(19) .
C21 N4 1.373(2) .
C21 C22 1.500(2) .
C22 C23 1.384(2) .
C22 C27 1.384(2) .
C23 C24 1.398(2) .
C23 H23 0.9500 .
C24 C25 1.392(3) .
C24 H24 0.9500 .
C25 C26 1.397(2) .
C25 H25 0.9500 .
C26 C27 1.383(2) .
C26 H26 0.9500 .
C27 C28 1.503(2) .
C28 O4 1.221(2) .
C28 N4 1.384(2) .
N1 Cu1 2.0480(14) .
N2 Cu1 2.0363(14) .
N3 Cu1 1.9667(14) .
N4 Cu1 1.9703(13) .
O3 Cu1 2.3486(11) 2_566
Cu1 O3 2.3485(11) 2_566
